data_7207587
loop_
_publ_author_name
'Gil-Hern\'andez, Beatriz'
'Maclaren, Jana K.'
'H\"oppe, Henning A.'
'Pas\'an, Jorge'
'Sanchiz, Joaqu\'in'
'Janiak, Christoph'

_publ_section_title
;
 Homochiral lanthanoid(iii) mesoxalate metal--organic frameworks:
 synthesis, crystal growth, chirality, magnetic and luminescent properties
;
_journal_issue 8
_journal_name_full CrystEngComm
_journal_page_first 2635
_journal_paper_doi 10.1039/c2ce06496k
_journal_volume 14
_journal_year 2012
_chemical_formula_moiety 'C9 H18 Ce2 O24'
_chemical_formula_sum 'C9 H18 Ce2 O24'
_chemical_formula_weight 790.47
_chemical_name_systematic
;
catena-\L-[triaqua-1.5(\m-dihydroxymalonato-
\kO,O'':O''',O'''')cerium(III)]
;
_space_group_IT_number 155
_symmetry_cell_setting trigonal
_symmetry_space_group_name_Hall 'R 3 2"'
_symmetry_space_group_name_H-M 'R 3 2 :H'
_atom_sites_solution_hydrogens geom
_atom_sites_solution_primary direct
_atom_sites_solution_secondary difmap
_audit_creation_method SHELXL-97
_cell_angle_alpha 90.00
_cell_angle_beta 90.00
_cell_angle_gamma 120.00
_cell_formula_units_Z 3
_cell_length_a 9.7193(14)
_cell_length_b 9.7193(14)
_cell_length_c 21.191(4)
_cell_measurement_reflns_used 25
_cell_measurement_temperature 293(2)
_cell_measurement_theta_max 27.10
_cell_measurement_theta_min 4.05
_cell_volume 1733.6(5)
_computing_cell_refinement 'Dirax/lsq (Duisenberg & Schreurs, 1989-2000)'
_computing_data_collection 'Collect (Nonius BV, 1997-2000)'
_computing_data_reduction 'EvalCCD (Duisenberg & Schreurs 1990-2000)'
_computing_molecular_graphics 'DIAMOND 3.1 (Crystal Impact)'
_computing_publication_material 'PARST97 (Nardelli, 1997)'
_computing_structure_refinement 'SHELXL-97 (Sheldrick, 1997)'
_computing_structure_solution 'SHELXS-97 (Sheldrick, 1997)'
_diffrn_ambient_temperature 293(2)
_diffrn_detector 'CCD plate'
_diffrn_detector_area_resol_mean 9
_diffrn_measured_fraction_theta_full 0.991
_diffrn_measured_fraction_theta_max 0.991
_diffrn_measurement_device '95mm CCD camera on \k-goniostat'
_diffrn_measurement_device_type KappaCCD
_diffrn_measurement_method 'CCD rotation images, thick slices'
_diffrn_radiation_monochromator 'horizonally mounted graphite crystal'
_diffrn_radiation_probe x-ray
_diffrn_radiation_source 'fine-focus sealed tube'
_diffrn_radiation_type MoK\a
_diffrn_radiation_wavelength 0.71073
_diffrn_reflns_av_R_equivalents 0.0160
_diffrn_reflns_av_sigmaI/netI 0.0163
_diffrn_reflns_limit_h_max 13
_diffrn_reflns_limit_h_min -12
_diffrn_reflns_limit_k_max 10
_diffrn_reflns_limit_k_min -13
_diffrn_reflns_limit_l_max 29
_diffrn_reflns_limit_l_min -30
_diffrn_reflns_number 6225
_diffrn_reflns_theta_full 30.49
_diffrn_reflns_theta_max 30.49
_diffrn_reflns_theta_min 4.19
_diffrn_source 'Enraf Nonius FR590'
_exptl_absorpt_coefficient_mu 3.997
_exptl_absorpt_correction_T_max 0.5855
_exptl_absorpt_correction_T_min 0.5855
_exptl_absorpt_correction_type sphere
_exptl_absorpt_process_details
;
Interpolation using Int.Tab. Vol. C (1992) p. 523,Tab. 6.3.3.3
for values of muR in the range 0-2.5, and Int.Tab. Vol.II (1959)
p.302; Table 5.3.6 B for muR in the range 2.6-10.0.
The interpolation procedure of C.W.Dwiggins Jr (Acta Cryst.(1975)
A31,146-148) is used with some modification.
;
_exptl_crystal_colour colourless
_exptl_crystal_density_diffrn 2.271
_exptl_crystal_density_method 'not measured'
_exptl_crystal_description octahedra
_exptl_crystal_F_000 1140
_exptl_crystal_size_max 0.15
_exptl_crystal_size_mid 0.15
_exptl_crystal_size_min 0.15
_refine_diff_density_max 0.798
_refine_diff_density_min -0.736
_refine_diff_density_rms 0.098
_refine_ls_abs_structure_details 'Flack H D (1983), Acta Cryst. A39, 876-881'
_refine_ls_abs_structure_Flack 0.007(19)
_refine_ls_extinction_method none
_refine_ls_goodness_of_fit_ref 1.202
_refine_ls_hydrogen_treatment mixed
_refine_ls_matrix_type full
_refine_ls_number_parameters 63
_refine_ls_number_reflns 1179
_refine_ls_number_restraints 5
_refine_ls_restrained_S_all 1.204
_refine_ls_R_factor_all 0.0133
_refine_ls_R_factor_gt 0.0127
_refine_ls_shift/su_max 0.001
_refine_ls_shift/su_mean 0.000
_refine_ls_structure_factor_coef Fsqd
_refine_ls_weighting_details 'calc w=1/[\s^2^(Fo^2^)+(0.0179P)^2^+1.8616P] where P=(Fo^2^+2Fc^2^)/3'
_refine_ls_weighting_scheme calc
_refine_ls_wR_factor_gt 0.0358
_refine_ls_wR_factor_ref 0.0361
_reflns_number_gt 1160
_reflns_number_total 1179
_reflns_threshold_expression >2sigma(I)
_cod_data_source_file c2ce06496k.txt
_cod_data_source_block spherical
_cod_original_sg_symbol_Hall ' R 3 2" '
_cod_original_sg_symbol_H-M ' R 3 2'
_cod_database_code 7207587

loop_
_symmetry_equiv_pos_as_xyz
'x, y, z'
'-y, x-y, z'
'y, x, -z'
'-x+y, -x, z'
'-x, -x+y, -z'
'x-y, -y, -z'
'x+2/3, y+1/3, z+1/3'
'-y+2/3, x-y+1/3, z+1/3'
'y+2/3, x+1/3, -z+1/3'
'-x+y+2/3, -x+1/3, z+1/3'
'-x+2/3, -x+y+1/3, -z+1/3'
'x-y+2/3, -y+1/3, -z+1/3'
'x+1/3, y+2/3, z+2/3'
'-y+1/3, x-y+2/3, z+2/3'
'y+1/3, x+2/3, -z+2/3'
'-x+y+1/3, -x+2/3, z+2/3'
'-x+1/3, -x+y+2/3, -z+2/3'
'x-y+1/3, -y+2/3, -z+2/3'

loop_
_atom_site_label
_atom_site_type_symbol
_atom_site_fract_x
_atom_site_fract_y
_atom_site_fract_z
_atom_site_U_iso_or_equiv
_atom_site_adp_type
_atom_site_occupancy
_atom_site_symmetry_multiplicity
_atom_site_calc_flag
_atom_site_refinement_flags
Ce Ce 0.0000 0.0000 0.268832(6) 0.00922(5) Uani 1 3 d SD
O1 O -0.05818(18) -0.19988(19) 0.18025(7) 0.0147(3) Uani 1 1 d D
H1 H 0.004(3) -0.195(4) 0.1502(12) 0.022 Uiso 1 1 d D
O2 O -0.2702(2) -0.2376(2) 0.25964(8) 0.0238(3) Uani 1 1 d .
O3 O -0.4343(2) -0.4873(2) 0.23125(9) 0.0304(4) Uani 1 1 d .
C1 C -0.2044(3) -0.3333 0.1667 0.0107(5) Uani 1 2 d S
C2 C -0.3121(3) -0.3571(3) 0.22498(10) 0.0153(4) Uani 1 1 d .
OW O -0.0104(3) -0.1824(3) 0.35277(11) 0.0358(5) Uani 1 1 d D
H1W H 0.072(3) -0.180(4) 0.3734(16) 0.054 Uiso 1 1 d D
H2W H -0.091(3) -0.259(4) 0.3719(15) 0.054 Uiso 1 1 d D

loop_
_atom_site_aniso_label
_atom_site_aniso_U_11
_atom_site_aniso_U_22
_atom_site_aniso_U_33
_atom_site_aniso_U_23
_atom_site_aniso_U_13
_atom_site_aniso_U_12
Ce 0.00938(6) 0.00938(6) 0.00888(7) 0.000 0.000 0.00469(3)
O1 0.0088(6) 0.0138(6) 0.0160(6) -0.0036(5) 0.0025(5) 0.0016(5)
O2 0.0201(8) 0.0180(8) 0.0229(8) -0.0076(6) 0.0090(6) 0.0017(7)
O3 0.0244(8) 0.0164(8) 0.0320(10) -0.0099(6) 0.0152(6) -0.0036(7)
C1 0.0108(8) 0.0101(11) 0.0112(11) -0.0007(9) -0.0004(4) 0.0050(5)
C2 0.0138(9) 0.0131(9) 0.0155(9) -0.0014(7) 0.0014(7) 0.0041(7)
OW 0.0312(11) 0.0439(13) 0.0390(12) 0.0274(10) 0.0149(9) 0.0238(10)

loop_
_atom_type_symbol
_atom_type_description
_atom_type_scat_dispersion_real
_atom_type_scat_dispersion_imag
_atom_type_scat_source
C C 0.0033 0.0016 'International Tables Vol C Tables 4.2.6.8 and 6.1.1.4'
H H 0.0000 0.0000 'International Tables Vol C Tables 4.2.6.8 and 6.1.1.4'
Ce Ce -0.2486 2.6331 'International Tables Vol C Tables 4.2.6.8 and 6.1.1.4'
O O 0.0106 0.0060 'International Tables Vol C Tables 4.2.6.8 and 6.1.1.4'

loop_
_geom_angle_atom_site_label_1
_geom_angle_atom_site_label_2
_geom_angle_atom_site_label_3
_geom_angle
_geom_angle_site_symmetry_1
_geom_angle_site_symmetry_3
OW Ce OW 74.14(10) . 2
OW Ce OW 74.14(10) . 4
OW Ce OW 74.14(10) 2 4
OW Ce O2 70.97(6) . 2
OW Ce O2 75.27(8) 2 2
OW Ce O2 138.49(7) 4 2
OW Ce O2 75.27(8) . .
OW Ce O2 138.49(7) 2 .
OW Ce O2 70.98(6) 4 .
O2 Ce O2 119.394(11) 2 .
OW Ce O2 138.49(7) . 4
OW Ce O2 70.97(6) 2 4
OW Ce O2 75.26(8) 4 4
O2 Ce O2 119.395(11) 2 4
O2 Ce O2 119.394(11) . 4
OW Ce O1 93.96(8) . .
OW Ce O1 148.51(6) 2 .
OW Ce O1 131.43(6) 4 .
O2 Ce O1 73.29(6) 2 .
O2 Ce O1 60.48(5) . .
O2 Ce O1 127.43(5) 4 .
OW Ce O1 148.51(6) . 4
OW Ce O1 131.43(6) 2 4
OW Ce O1 93.97(8) 4 4
O2 Ce O1 127.43(5) 2 4
O2 Ce O1 73.29(6) . 4
O2 Ce O1 60.48(5) 4 4
O1 Ce O1 71.89(6) . 4
OW Ce O1 131.43(6) . 2
OW Ce O1 93.97(8) 2 2
OW Ce O1 148.51(6) 4 2
O2 Ce O1 60.48(5) 2 2
O2 Ce O1 127.43(5) . 2
O2 Ce O1 73.29(6) 4 2
O1 Ce O1 71.89(6) . 2
O1 Ce O1 71.89(6) 4 2
C1 O1 Ce 126.50(10) . .
C2 O2 Ce 127.36(14) . .
O1 C1 O1 112.6(2) 12_445 .
O1 C1 C2 105.71(10) 12_445 12_445
O1 C1 C2 113.05(11) . 12_445
O1 C1 C2 113.04(11) 12_445 .
O1 C1 C2 105.70(10) . .
C2 C1 C2 106.7(2) 12_445 .
O3 C2 O2 125.8(2) . .
O3 C2 C1 117.82(18) . .
O2 C2 C1 116.26(17) . .

loop_
_geom_bond_atom_site_label_1
_geom_bond_atom_site_label_2
_geom_bond_distance
_geom_bond_site_symmetry_2
Ce OW 2.477(2) .
Ce OW 2.477(2) 2
Ce OW 2.477(2) 4
Ce O2 2.4903(18) 2
Ce O2 2.4903(18) .
Ce O2 2.4903(18) 4
Ce O1 2.5532(15) .
Ce O1 2.5532(15) 4
Ce O1 2.5533(15) 2
O1 C1 1.394(2) .
O2 C2 1.257(3) .
O3 C2 1.236(3) .
C1 O1 1.394(2) 12_445
C1 C2 1.560(3) 12_445
C1 C2 1.560(3) .

loop_
_geom_hbond_atom_site_label_D
_geom_hbond_atom_site_label_H
_geom_hbond_atom_site_label_A
_geom_hbond_distance_DH
_geom_hbond_distance_HA
_geom_hbond_distance_DA
_geom_hbond_angle_DHA
_geom_hbond_site_symmetry_A
O1 H1 O3 0.860(18) 1.80(2) 2.604(2) 155(3) 9
OW H1W O2 0.901(17) 2.08(2) 2.938(3) 160(3) 18_545
OW H2W O3 0.866(17) 1.88(2) 2.715(3) 162(4) 17_445
